data_7248989
loop_
_publ_author_name
'Basanova, Elizaveta Ivanovna'
'Kulikova, Ekaterina'
'Bormotov, Nikolai I.'
'Serova, Olga'
'Shishkina, Larisa'
'Ovchinnikova, Alyona'
'Odnoshevskiy, Dmitry'
'Pyankov, Oleg'
'Agafonov, Alexander'
'Yarovaya, Olga'
'Borisevich, Sophia'
'Ilyina, Margarita'
'Kolybalov, Dmitry'
'Arkhipov, Sergey'
'Bogdanov, Nikita'
'Pavlova, Marina A.'
'Salakhutdinov, Nariman'
'Perevalov, Valery P.'
'Nikitina, Polina A.'

_publ_section_title
;
 2-Aryl-1-hydroxyimidazoles possessing antiviral activity against wide
 range of orthopoxviruses including Variola virus.
;
_journal_name_full 'RSC Medicinal Chemistry'
_journal_paper_doi 10.1039/D4MD00181H
_journal_year 2024
_chemical_formula_moiety 'C22 H20 Br N3 O4'
_chemical_formula_sum 'C22 H20 Br N3 O4'
_chemical_formula_weight 470.32
_chemical_name_systematic
3-((2-bromobenzyl)oxy)-6,6-dimethyl-2-(4-nitrophenyl)-3,5,6,7-tetrahydro-4H-benzo[d]imidazol-4-one
_space_group_crystal_system triclinic
_space_group_IT_number 2
_space_group_name_Hall '-P 1'
_space_group_name_H-M_alt 'P -1'
_atom_sites_solution_hydrogens geom
_audit_creation_date 2024-03-14
_audit_creation_method
;
Olex2 1.5
(compiled 2022.04.07 svn.rca3783a0 for OlexSys, GUI svn.r6498)
;
_audit_update_record
;
2024-03-14 deposited with the CCDC.	2024-06-26 downloaded from the CCDC.
;
_cell_angle_alpha 78.539(16)
_cell_angle_beta 77.793(19)
_cell_angle_gamma 77.049(17)
_cell_formula_units_Z 4
_cell_length_a 9.339(2)
_cell_length_b 13.222(2)
_cell_length_c 18.311(4)
_cell_measurement_reflns_used 2031
_cell_measurement_temperature 295(4)
_cell_measurement_theta_max 26.2660
_cell_measurement_theta_min 2.7240
_cell_volume 2126.4(8)
_computing_cell_refinement 'CrysAlisPro 1.171.42.49 (Rigaku OD, 2022)'
_computing_data_collection 'CrysAlisPro 1.171.42.49 (Rigaku OD, 2022)'
_computing_data_reduction 'CrysAlisPro 1.171.42.49 (Rigaku OD, 2022)'
_computing_molecular_graphics 'Olex2 1.5 (Dolomanov et al., 2009)'
_computing_publication_material 'Olex2 1.5 (Dolomanov et al., 2009)'
_computing_structure_refinement 'SHELXL 2017/1 (Sheldrick, 2015)'
_computing_structure_solution 'olex2.solve 1.5 (Bourhis et al., 2015)'
_diffrn_ambient_temperature 295(4)
_diffrn_detector_area_resol_mean 5.8140
_diffrn_measured_fraction_theta_full 0.946
_diffrn_measured_fraction_theta_max 0.896
_diffrn_measurement_details
;
List of Runs (angles in degrees, time in seconds):

  # Type    Start    End  Width  t~exp~   \w     \q     \k     \f   Frames
#--------------------------------------------------------------------------
  1  \w    -90.00  30.00   1.00  120.00    --    0.00   0.00  45.00  120
  2  \w    -90.00  30.00   1.00  120.00    --    0.00 -72.00 225.00  120
;
_diffrn_measurement_device 'abstract diffractometer'
_diffrn_measurement_device_type 'esperanto-CrysAlisPro-abstract goniometer imported esperanto images'
_diffrn_measurement_method '\w scans'
_diffrn_radiation_type MoK\a
_diffrn_radiation_wavelength 0.71073
_diffrn_reflns_av_R_equivalents 0.0916
_diffrn_reflns_av_unetI/netI 0.1519
_diffrn_reflns_Laue_measured_fraction_full 0.946
_diffrn_reflns_Laue_measured_fraction_max 0.896
_diffrn_reflns_limit_h_max 11
_diffrn_reflns_limit_h_min -11
_diffrn_reflns_limit_k_max 16
_diffrn_reflns_limit_k_min -15
_diffrn_reflns_limit_l_max 22
_diffrn_reflns_limit_l_min -22
_diffrn_reflns_number 16882
_diffrn_reflns_point_group_measured_fraction_full 0.946
_diffrn_reflns_point_group_measured_fraction_max 0.896
_diffrn_reflns_theta_full 25.242
_diffrn_reflns_theta_max 26.402
_diffrn_reflns_theta_min 2.116
_exptl_absorpt_coefficient_mu 1.967
_exptl_absorpt_correction_T_max 1.00000
_exptl_absorpt_correction_T_min 0.45652
_exptl_absorpt_correction_type multi-scan
_exptl_absorpt_process_details
;
CrysAlisPro 1.171.42.49 (Rigaku Oxford Diffraction, 2022)
Empirical absorption correction using spherical harmonics,
implemented in SCALE3 ABSPACK scaling algorithm.
;
_exptl_crystal_colour colourless
_exptl_crystal_colour_primary colourless
_exptl_crystal_density_diffrn 1.469
_exptl_crystal_description needle
_exptl_crystal_F_000 960
_exptl_crystal_preparation 'chemical synthesis'
_exptl_crystal_recrystallization_method 'Re-crystallisation from solvent: Ethanol'
_exptl_crystal_size_max 0.2
_exptl_crystal_size_mid 0.05
_exptl_crystal_size_min 0.05
_refine_diff_density_max 1.057
_refine_diff_density_min -0.676
_refine_diff_density_rms 0.072
_refine_ls_extinction_method none
_refine_ls_goodness_of_fit_ref 1.018
_refine_ls_hydrogen_treatment constr
_refine_ls_matrix_type full
_refine_ls_number_parameters 545
_refine_ls_number_reflns 7829
_refine_ls_number_restraints 0
_refine_ls_restrained_S_all 1.018
_refine_ls_R_factor_all 0.2227
_refine_ls_R_factor_gt 0.0895
_refine_ls_shift/su_max 0.000
_refine_ls_shift/su_mean 0.000
_refine_ls_structure_factor_coef Fsqd
_refine_ls_weighting_details 'w=1/[\s^2^(Fo^2^)+(0.1333P)^2^+1.0369P] where P=(Fo^2^+2Fc^2^)/3'
_refine_ls_weighting_scheme calc
_refine_ls_wR_factor_gt 0.2353
_refine_ls_wR_factor_ref 0.2957
_reflns_Friedel_coverage 0.000
_reflns_number_gt 3046
_reflns_number_total 7829
_reflns_threshold_expression 'I > 2\s(I)'
_cod_data_source_file d4md00181h2.cif
_cod_data_source_block 10b_pani189_etoh
_cod_original_cell_volume 2126.5(8)
_cod_database_code 7248989
_shelx_shelxl_version_number 2017/1
_shelx_space_group_comment
;
The symmetry employed for this shelxl refinement is uniquely defined
by the following loop, which should always be used as a source of
symmetry information in preference to the above space-group names.
They are only intended as comments.
;
_shelx_estimated_absorpt_t_max 0.908
_shelx_estimated_absorpt_t_min 0.694
_olex2_refinement_description
;
1. Fixed Uiso
 At 1.2 times of:
  All C(H) groups, All C(H,H) groups
 At 1.5 times of:
  All C(H,H,H) groups
2.a Secondary CH2 refined with riding coordinates:
 C10(H10A,H10B), C32(H32A,H32B), C13(H13A,H13B), C35(H35A,H35B), C38(H38A,
 H38B), C16(H16A,H16B)
2.b Aromatic/amide H refined with riding coordinates:
 C28(H28), C6(H6), C18(H18), C5(H5), C27(H27), C25(H25), C40(H40), C19(H19),
 C20(H20), C24(H24), C21(H21), C41(H41), C3(H3), C42(H42), C2(H2), C43(H43)
2.c Idealised Me refined as rotating group:
 C14(H14A,H14B,H14C), C36(H36A,H36B,H36C), C15(H15A,H15B,H15C), C37(H37A,H37B,
 H37C)
;
_olex2_submission_special_instructions 'No special instructions were received'
_oxdiff_exptl_absorpt_empirical_details
;
Empirical correction (ABSPACK) includes:
- Absorption correction using spherical harmonics
- Frame scaling
;

loop_
_space_group_symop_operation_xyz
'x, y, z'
'-x, -y, -z'

loop_
_atom_site_label
_atom_site_type_symbol
_atom_site_fract_x
_atom_site_fract_y
_atom_site_fract_z
_atom_site_U_iso_or_equiv
_atom_site_adp_type
_atom_site_occupancy
_atom_site_site_symmetry_order
_atom_site_calc_flag
_atom_site_refinement_flags_posn
_atom_site_refinement_flags_adp
_atom_site_refinement_flags_occupancy
_atom_site_disorder_assembly
_atom_site_disorder_group
Br1 Br 0.46981(18) 0.54883(9) 0.37293(7) 0.1395(7) Uani 1 1 d . . . . .
O6 O 0.1743(5) 0.2615(4) 0.3021(2) 0.0584(14) Uani 1 1 d . . . . .
O2 O 0.6640(5) 0.3317(4) 0.2407(3) 0.0636(15) Uani 1 1 d . . . . .
O1 O 0.9202(6) 0.1456(4) 0.2656(3) 0.0709(16) Uani 1 1 d . . . . .
O5 O 0.4364(6) 0.2405(4) 0.1682(3) 0.0670(15) Uani 1 1 d . . . . .
N6 N 0.2731(6) 0.1722(4) 0.3285(3) 0.0511(16) Uani 1 1 d . . . . .
N5 N 0.3611(7) 0.0263(5) 0.4009(3) 0.0617(18) Uani 1 1 d . . . . .
N3 N 0.7682(6) 0.3424(5) 0.1742(3) 0.0580(17) Uani 1 1 d . . . . .
N2 N 0.8593(7) 0.3996(5) 0.0542(3) 0.0638(18) Uani 1 1 d . . . . .
C26 C 0.1244(8) 0.1283(5) 0.4601(3) 0.0522(19) Uani 1 1 d . . . . .
C29 C 0.2497(8) 0.1099(5) 0.3961(4) 0.0506(19) Uani 1 1 d . . . . .
C34 C 0.4820(8) 0.1614(6) 0.2106(4) 0.055(2) Uani 1 1 d . . . . .
N4 N -0.2138(9) 0.1623(6) 0.6521(4) 0.091(3) Uani 1 1 d . . . . .
C7 C 0.7435(8) 0.4168(6) 0.1117(4) 0.058(2) Uani 1 1 d . . . . .
C31 C 0.4544(8) 0.0361(5) 0.3333(4) 0.055(2) Uani 1 1 d . . . . .
C11 C 1.1446(8) 0.1452(6) 0.0744(4) 0.056(2) Uani 1 1 d . . . . .
C30 C 0.4053(8) 0.1276(5) 0.2862(3) 0.0504(19) Uani 1 1 d . . . . .
C9 C 0.9551(8) 0.3141(6) 0.0826(4) 0.059(2) Uani 1 1 d . . . . .
N1 N 0.2786(10) 0.7722(6) 0.0715(6) 0.107(3) Uani 1 1 d . . . . .
C28 C 0.1357(9) 0.0594(6) 0.5286(4) 0.066(2) Uani 1 1 d . . . . .
H28 H 0.219040 0.005929 0.531740 0.079 Uiso 1 1 calc R U . . .
C6 C 0.6091(9) 0.5630(6) 0.0332(4) 0.060(2) Uani 1 1 d . . . . .
H6 H 0.679955 0.542544 -0.007849 0.072 Uiso 1 1 calc R U . . .
C8 C 0.9009(8) 0.2747(6) 0.1568(4) 0.054(2) Uani 1 1 d . . . . .
O7 O -0.3302(9) 0.2207(5) 0.6441(4) 0.124(3) Uani 1 1 d . . . . .
C39 C 0.1243(10) 0.4435(6) 0.2632(4) 0.067(2) Uani 1 1 d . . . . .
C4 C 0.6181(9) 0.5062(6) 0.1048(4) 0.062(2) Uani 1 1 d . . . . .
C12 C 0.9744(8) 0.1813(6) 0.2007(4) 0.0515(19) Uani 1 1 d . . . . .
C23 C -0.0941(9) 0.1503(6) 0.5848(4) 0.067(2) Uani 1 1 d . . . . .
O3 O 0.2854(9) 0.8268(6) 0.0107(5) 0.137(3) Uani 1 1 d . . . . .
C10 C 1.1023(9) 0.2651(6) 0.0403(4) 0.066(2) Uani 1 1 d . . . . .
H10A H 1.179325 0.301583 0.043769 0.079 Uiso 1 1 calc R U . . .
H10B H 1.096062 0.271880 -0.012725 0.079 Uiso 1 1 calc R U . . .
C32 C 0.5977(9) -0.0380(6) 0.3114(4) 0.073(3) Uani 1 1 d . . . . .
H32A H 0.586037 -0.109544 0.332900 0.087 Uiso 1 1 calc R U . . .
H32B H 0.676291 -0.022331 0.332041 0.087 Uiso 1 1 calc R U . . .
C17 C 0.6071(10) 0.3320(6) 0.3724(4) 0.069(2) Uani 1 1 d . . . . .
C13 C 1.1242(8) 0.1337(6) 0.1610(4) 0.059(2) Uani 1 1 d . . . . .
H13A H 1.144282 0.059352 0.181263 0.071 Uiso 1 1 calc R U . . .
H13B H 1.198825 0.165140 0.173149 0.071 Uiso 1 1 calc R U . . .
C33 C 0.6428(8) -0.0290(6) 0.2247(4) 0.062(2) Uani 1 1 d . . . . .
C35 C 0.6303(8) 0.0890(6) 0.1891(4) 0.067(2) Uani 1 1 d . . . . .
H35A H 0.707773 0.115615 0.203081 0.081 Uiso 1 1 calc R U . . .
H35B H 0.651041 0.093521 0.134470 0.081 Uiso 1 1 calc R U . . .
O8 O -0.1911(8) 0.1094(8) 0.7103(4) 0.144(4) Uani 1 1 d . . . . .
C18 C 0.6141(11) 0.2249(7) 0.4026(5) 0.080(3) Uani 1 1 d . . . . .
H18 H 0.685443 0.174637 0.379149 0.096 Uiso 1 1 calc R U . . .
C5 C 0.4969(10) 0.6495(6) 0.0214(5) 0.071(2) Uani 1 1 d . . . . .
H5 H 0.490590 0.686600 -0.026945 0.085 Uiso 1 1 calc R U . . .
C27 C 0.0262(9) 0.0697(7) 0.5909(4) 0.071(3) Uani 1 1 d . . . . .
H27 H 0.033168 0.023334 0.635948 0.085 Uiso 1 1 calc R U . . .
C25 C -0.0010(10) 0.2056(6) 0.4561(4) 0.079(3) Uani 1 1 d . . . . .
H25 H -0.011054 0.251022 0.410833 0.095 Uiso 1 1 calc R U . . .
C38 C 0.2265(10) 0.3568(6) 0.3020(4) 0.070(2) Uani 1 1 d . . . . .
H38A H 0.328354 0.353308 0.275088 0.084 Uiso 1 1 calc R U . . .
H38B H 0.222917 0.367272 0.353387 0.084 Uiso 1 1 calc R U . . .
C1 C 0.3969(9) 0.6788(6) 0.0820(5) 0.070(2) Uani 1 1 d . . . . .
C40 C 0.1347(11) 0.4522(6) 0.1862(4) 0.078(3) Uani 1 1 d . . . . .
H40 H 0.207000 0.405500 0.159791 0.093 Uiso 1 1 calc R U . . .
C19 C 0.5144(11) 0.1931(8) 0.4678(5) 0.084(3) Uani 1 1 d . . . . .
H19 H 0.522243 0.122033 0.487695 0.101 Uiso 1 1 calc R U . . .
C22 C 0.4973(10) 0.4042(7) 0.4091(5) 0.078(3) Uani 1 1 d . . . . .
C14 C 1.0483(10) 0.0819(7) 0.0515(5) 0.076(3) Uani 1 1 d . . . . .
H14A H 0.945102 0.107391 0.070329 0.114 Uiso 1 1 calc R U . . .
H14B H 1.075151 0.009114 0.072449 0.114 Uiso 1 1 calc R U . . .
H14C H 1.064014 0.089266 -0.002665 0.114 Uiso 1 1 calc R U . . .
C16 C 0.7145(10) 0.3592(7) 0.3027(4) 0.081(3) Uani 1 1 d . . . . .
H16A H 0.716522 0.433729 0.293904 0.097 Uiso 1 1 calc R U . . .
H16B H 0.814098 0.320123 0.307349 0.097 Uiso 1 1 calc R U . . .
C20 C 0.4081(13) 0.2638(10) 0.5016(5) 0.102(3) Uani 1 1 d . . . . .
H20 H 0.342739 0.241767 0.544695 0.122 Uiso 1 1 calc R U . . .
C24 C -0.1104(10) 0.2162(7) 0.5177(5) 0.084(3) Uani 1 1 d . . . . .
H24 H -0.195756 0.267772 0.514392 0.101 Uiso 1 1 calc R U . . .
C36 C 0.5433(11) -0.0786(7) 0.1924(5) 0.082(3) Uani 1 1 d . . . . .
H36A H 0.576899 -0.075700 0.138887 0.123 Uiso 1 1 calc R U . . .
H36B H 0.442373 -0.040951 0.201837 0.123 Uiso 1 1 calc R U . . .
H36C H 0.547769 -0.150592 0.216154 0.123 Uiso 1 1 calc R U . . .
C44 C 0.0129(12) 0.5169(7) 0.2998(4) 0.091(3) Uani 1 1 d . . . . .
C15 C 1.3094(9) 0.1074(7) 0.0422(5) 0.083(3) Uani 1 1 d . . . . .
H15A H 1.327000 0.129650 -0.011548 0.124 Uiso 1 1 calc R U . . .
H15B H 1.333562 0.032132 0.053137 0.124 Uiso 1 1 calc R U . . .
H15C H 1.370860 0.136946 0.065026 0.124 Uiso 1 1 calc R U . . .
C37 C 0.8065(9) -0.0845(7) 0.2053(5) 0.086(3) Uani 1 1 d . . . . .
H37A H 0.868548 -0.054830 0.227486 0.130 Uiso 1 1 calc R U . . .
H37B H 0.837486 -0.075160 0.151303 0.130 Uiso 1 1 calc R U . . .
H37C H 0.815355 -0.158190 0.224838 0.130 Uiso 1 1 calc R U . . .
C21 C 0.3956(12) 0.3700(10) 0.4723(5) 0.102(4) Uani 1 1 d . . . . .
H21 H 0.319350 0.418721 0.494656 0.123 Uiso 1 1 calc R U . . .
C41 C 0.0370(13) 0.5312(7) 0.1466(4) 0.093(3) Uani 1 1 d . . . . .
H41 H 0.043233 0.534616 0.094831 0.111 Uiso 1 1 calc R U . . .
O4 O 0.1774(11) 0.7895(7) 0.1226(6) 0.191(6) Uani 1 1 d . . . . .
C3 C 0.5123(12) 0.5371(8) 0.1644(5) 0.108(4) Uani 1 1 d . . . . .
H3 H 0.516279 0.498938 0.212611 0.129 Uiso 1 1 calc R U . . .
C42 C -0.0650(13) 0.6013(7) 0.1838(5) 0.106(4) Uani 1 1 d . . . . .
H42 H -0.126417 0.654667 0.157135 0.127 Uiso 1 1 calc R U . . .
C2 C 0.3999(11) 0.6235(8) 0.1545(5) 0.116(4) Uani 1 1 d . . . . .
H2 H 0.328285 0.644072 0.195173 0.139 Uiso 1 1 calc R U . . .
C43 C -0.0793(14) 0.5950(8) 0.2609(6) 0.125(5) Uani 1 1 d . . . . .
H43 H -0.150749 0.643205 0.286414 0.150 Uiso 1 1 calc R U . . .
Br2 Br -0.0074(2) 0.51237(13) 0.40535(6) 0.1754(9) Uani 1 1 d . . . . .

loop_
_atom_site_aniso_label
_atom_site_aniso_U_11
_atom_site_aniso_U_22
_atom_site_aniso_U_33
_atom_site_aniso_U_23
_atom_site_aniso_U_13
_atom_site_aniso_U_12
Br1 0.2050(16) 0.0780(8) 0.1101(9) -0.0270(6) -0.0123(9) 0.0217(9)
O6 0.070(3) 0.057(3) 0.039(3) 0.001(2) -0.016(2) 0.005(3)
O2 0.065(3) 0.071(3) 0.043(3) 0.002(2) -0.008(2) 0.000(3)
O1 0.072(4) 0.075(3) 0.046(3) 0.009(3) -0.008(3) 0.009(3)
O5 0.075(4) 0.066(3) 0.044(3) 0.007(3) -0.007(2) 0.003(3)
N6 0.055(4) 0.055(3) 0.032(3) 0.004(3) -0.006(3) 0.004(3)
N5 0.068(4) 0.065(4) 0.033(3) 0.004(3) 0.000(3) 0.009(4)
N3 0.056(4) 0.062(4) 0.042(3) 0.007(3) -0.002(3) 0.000(3)
N2 0.067(4) 0.063(4) 0.048(3) 0.007(3) -0.006(3) -0.002(4)
C26 0.063(5) 0.054(4) 0.035(4) -0.008(3) -0.004(3) -0.004(4)
C29 0.055(5) 0.052(4) 0.042(4) -0.005(3) -0.013(3) 0.000(4)
C34 0.057(5) 0.061(5) 0.044(4) -0.007(4) -0.007(3) -0.006(4)
N4 0.092(6) 0.080(5) 0.067(5) 0.006(4) 0.018(4) 0.006(5)
C7 0.063(5) 0.060(5) 0.042(4) -0.003(3) -0.005(4) -0.005(4)
C31 0.060(5) 0.055(4) 0.042(4) -0.014(3) -0.001(3) 0.003(4)
C11 0.044(4) 0.072(5) 0.045(4) -0.014(4) -0.002(3) 0.002(4)
C30 0.050(4) 0.059(4) 0.033(3) -0.001(3) -0.004(3) 0.000(4)
C9 0.061(5) 0.066(5) 0.044(4) -0.004(4) -0.011(4) -0.004(4)
N1 0.089(6) 0.075(5) 0.120(7) 0.017(5) -0.013(5) 0.028(5)
C28 0.069(5) 0.069(5) 0.042(4) 0.004(4) -0.006(4) 0.004(4)
C6 0.068(5) 0.050(4) 0.057(5) -0.001(4) -0.011(4) -0.008(4)
C8 0.047(4) 0.060(4) 0.044(4) 0.004(3) -0.002(3) -0.003(4)
O7 0.125(6) 0.091(5) 0.099(5) 0.006(4) 0.032(4) 0.030(5)
C39 0.104(7) 0.050(4) 0.041(4) -0.002(3) -0.014(4) -0.009(5)
C4 0.065(5) 0.056(5) 0.058(5) 0.011(4) -0.022(4) -0.004(4)
C12 0.051(4) 0.059(4) 0.046(4) -0.008(4) -0.014(3) -0.007(4)
C23 0.076(6) 0.073(5) 0.047(4) -0.017(4) 0.006(4) -0.012(5)
O3 0.133(7) 0.109(6) 0.119(6) 0.032(5) -0.033(5) 0.049(5)
C10 0.069(5) 0.082(6) 0.042(4) -0.007(4) -0.003(4) -0.012(5)
C32 0.082(6) 0.061(5) 0.051(4) 0.006(4) -0.006(4) 0.015(5)
C17 0.085(6) 0.074(6) 0.044(4) -0.011(4) -0.012(4) -0.005(5)
C13 0.046(4) 0.078(5) 0.046(4) -0.014(4) -0.005(3) 0.004(4)
C33 0.050(5) 0.066(5) 0.056(4) -0.005(4) 0.009(4) -0.001(4)
C35 0.051(5) 0.084(6) 0.053(4) 0.004(4) 0.006(4) -0.012(4)
O8 0.105(6) 0.211(9) 0.062(4) 0.020(5) 0.015(4) 0.015(6)
C18 0.101(7) 0.068(6) 0.064(5) -0.008(4) -0.035(5) 0.017(5)
C5 0.087(6) 0.057(5) 0.062(5) 0.014(4) -0.021(5) -0.013(5)
C27 0.072(6) 0.087(6) 0.036(4) 0.004(4) -0.005(4) 0.005(5)
C25 0.093(7) 0.075(5) 0.041(4) 0.008(4) 0.002(4) 0.015(5)
C38 0.090(7) 0.068(6) 0.050(4) -0.006(4) -0.016(4) -0.008(5)
C1 0.067(6) 0.056(5) 0.077(6) 0.010(4) -0.016(5) -0.006(5)
C40 0.116(7) 0.063(5) 0.048(4) -0.015(4) -0.010(4) -0.002(5)
C19 0.101(7) 0.084(6) 0.050(5) 0.003(4) -0.001(5) -0.005(6)
C22 0.089(7) 0.081(6) 0.058(5) -0.019(4) -0.012(5) 0.005(5)
C14 0.079(6) 0.086(6) 0.070(5) -0.022(5) -0.020(5) -0.015(5)
C16 0.092(7) 0.083(6) 0.065(6) -0.010(5) -0.023(5) -0.006(5)
C20 0.112(9) 0.132(10) 0.057(6) 0.001(6) -0.011(5) -0.029(8)
C24 0.081(6) 0.075(6) 0.066(6) 0.007(4) -0.001(5) 0.020(5)
C36 0.091(7) 0.087(6) 0.064(5) -0.022(5) 0.012(5) -0.019(6)
C44 0.134(8) 0.077(6) 0.045(5) -0.007(4) -0.009(5) 0.005(6)
C15 0.070(6) 0.106(7) 0.065(5) -0.027(5) -0.004(4) 0.006(5)
C37 0.067(6) 0.078(6) 0.087(6) -0.001(5) 0.014(5) 0.005(5)
C21 0.111(9) 0.131(10) 0.056(6) -0.039(6) -0.013(6) 0.016(7)
C41 0.159(10) 0.068(6) 0.045(5) 0.003(4) -0.036(5) -0.005(6)
O4 0.143(8) 0.145(8) 0.166(8) 0.046(6) 0.043(7) 0.091(7)
C3 0.108(8) 0.103(8) 0.066(6) 0.026(5) 0.003(6) 0.022(7)
C42 0.150(10) 0.071(6) 0.066(6) 0.004(5) -0.020(6) 0.032(7)
C2 0.106(8) 0.102(7) 0.078(6) 0.017(5) 0.011(5) 0.057(7)
C43 0.181(12) 0.081(7) 0.077(7) -0.011(5) -0.025(7) 0.051(8)
Br2 0.2376(18) 0.1830(14) 0.0535(6) -0.0401(7) -0.0156(8) 0.0769(13)

loop_
_atom_type_symbol
_atom_type_description
_atom_type_scat_dispersion_real
_atom_type_scat_dispersion_imag
_atom_type_scat_source
C C 0.0033 0.0016 'International Tables Vol C Tables 4.2.6.8 and 6.1.1.4'
H H 0.0000 0.0000 'International Tables Vol C Tables 4.2.6.8 and 6.1.1.4'
Br Br -0.2901 2.4595 'International Tables Vol C Tables 4.2.6.8 and 6.1.1.4'
N N 0.0061 0.0033 'International Tables Vol C Tables 4.2.6.8 and 6.1.1.4'
O O 0.0106 0.0060 'International Tables Vol C Tables 4.2.6.8 and 6.1.1.4'

loop_
_geom_angle_atom_site_label_1
_geom_angle_atom_site_label_2
_geom_angle_atom_site_label_3
_geom_angle
_geom_angle_site_symmetry_1
_geom_angle_site_symmetry_3
_geom_angle_publ_flag
N6 O6 C38 111.3(5) . . ?
N3 O2 C16 110.9(6) . . ?
C29 N6 O6 125.9(5) . . ?
C29 N6 C30 108.7(5) . . ?
C30 N6 O6 125.1(5) . . ?
C29 N5 C31 105.6(5) . . ?
C7 N3 O2 123.9(5) . . ?
C8 N3 O2 126.3(5) . . ?
C8 N3 C7 109.3(5) . . ?
C7 N2 C9 105.4(6) . . ?
C28 C26 C29 116.6(6) . . ?
C25 C26 C29 124.7(6) . . ?
C25 C26 C28 118.7(6) . . ?
N6 C29 C26 127.4(6) . . ?
N5 C29 N6 110.6(5) . . ?
N5 C29 C26 122.0(6) . . ?
O5 C34 C30 124.8(6) . . ?
O5 C34 C35 122.4(6) . . ?
C30 C34 C35 112.8(6) . . ?
O7 N4 C23 118.8(8) . . ?
O8 N4 O7 123.6(7) . . ?
O8 N4 C23 117.5(8) . . ?
N3 C7 C4 128.3(6) . . ?
N2 C7 N3 109.4(6) . . ?
N2 C7 C4 122.3(6) . . ?
N5 C31 C30 111.5(6) . . ?
N5 C31 C32 125.7(6) . . ?
C30 C31 C32 122.7(6) . . ?
C13 C11 C10 109.2(6) . . ?
C14 C11 C10 110.2(6) . . ?
C14 C11 C13 110.9(6) . . ?
C14 C11 C15 109.8(6) . . ?
C15 C11 C10 107.2(7) . . ?
C15 C11 C13 109.3(6) . . ?
N6 C30 C34 131.5(6) . . ?
C31 C30 N6 103.7(5) . . ?
C31 C30 C34 124.8(6) . . ?
N2 C9 C8 112.0(6) . . ?
N2 C9 C10 125.6(6) . . ?
C8 C9 C10 122.4(6) . . ?
O3 N1 C1 118.1(9) . . ?
O3 N1 O4 122.3(8) . . ?
O4 N1 C1 119.6(9) . . ?
C26 C28 H28 119.4 . . ?
C27 C28 C26 121.1(7) . . ?
C27 C28 H28 119.4 . . ?
C4 C6 H6 119.3 . . ?
C5 C6 H6 119.3 . . ?
C5 C6 C4 121.3(7) . . ?
N3 C8 C9 103.9(5) . . ?
N3 C8 C12 131.4(6) . . ?
C9 C8 C12 124.7(6) . . ?
C40 C39 C38 118.5(7) . . ?
C40 C39 C44 116.8(7) . . ?
C44 C39 C38 124.7(7) . . ?
C6 C4 C7 117.3(7) . . ?
C3 C4 C7 124.2(7) . . ?
C3 C4 C6 118.5(7) . . ?
O1 C12 C8 123.2(6) . . ?
O1 C12 C13 122.9(6) . . ?
C8 C12 C13 113.9(6) . . ?
C27 C23 N4 118.5(7) . . ?
C27 C23 C24 121.9(7) . . ?
C24 C23 N4 119.5(7) . . ?
C11 C10 H10A 109.6 . . ?
C11 C10 H10B 109.6 . . ?
C9 C10 C11 110.2(6) . . ?
C9 C10 H10A 109.6 . . ?
C9 C10 H10B 109.6 . . ?
H10A C10 H10B 108.1 . . ?
C31 C32 H32A 109.4 . . ?
C31 C32 H32B 109.4 . . ?
C31 C32 C33 111.3(5) . . ?
H32A C32 H32B 108.0 . . ?
C33 C32 H32A 109.4 . . ?
C33 C32 H32B 109.4 . . ?
C18 C17 C16 117.5(7) . . ?
C22 C17 C18 117.4(8) . . ?
C22 C17 C16 125.0(8) . . ?
C11 C13 H13A 108.2 . . ?
C11 C13 H13B 108.2 . . ?
C12 C13 C11 116.4(6) . . ?
C12 C13 H13A 108.2 . . ?
C12 C13 H13B 108.2 . . ?
H13A C13 H13B 107.3 . . ?
C32 C33 C35 109.2(6) . . ?
C36 C33 C32 110.9(7) . . ?
C36 C33 C35 109.6(7) . . ?
C36 C33 C37 109.7(7) . . ?
C37 C33 C32 109.0(6) . . ?
C37 C33 C35 108.4(6) . . ?
C34 C35 C33 116.8(6) . . ?
C34 C35 H35A 108.1 . . ?
C34 C35 H35B 108.1 . . ?
C33 C35 H35A 108.1 . . ?
C33 C35 H35B 108.1 . . ?
H35A C35 H35B 107.3 . . ?
C17 C18 H18 119.6 . . ?
C19 C18 C17 120.8(8) . . ?
C19 C18 H18 119.6 . . ?
C6 C5 H5 120.8 . . ?
C1 C5 C6 118.3(7) . . ?
C1 C5 H5 120.8 . . ?
C28 C27 C23 118.0(7) . . ?
C28 C27 H27 121.0 . . ?
C23 C27 H27 121.0 . . ?
C26 C25 H25 119.7 . . ?
C24 C25 C26 120.5(7) . . ?
C24 C25 H25 119.7 . . ?
O6 C38 C39 105.7(7) . . ?
O6 C38 H38A 110.6 . . ?
O6 C38 H38B 110.6 . . ?
C39 C38 H38A 110.6 . . ?
C39 C38 H38B 110.6 . . ?
H38A C38 H38B 108.7 . . ?
C5 C1 N1 119.5(8) . . ?
C5 C1 C2 122.5(7) . . ?
C2 C1 N1 118.0(8) . . ?
C39 C40 H40 119.5 . . ?
C39 C40 C41 121.0(7) . . ?
C41 C40 H40 119.5 . . ?
C18 C19 H19 119.6 . . ?
C20 C19 C18 120.8(9) . . ?
C20 C19 H19 119.6 . . ?
C17 C22 Br1 122.1(7) . . ?
C17 C22 C21 120.6(9) . . ?
C21 C22 Br1 117.2(7) . . ?
C11 C14 H14A 109.5 . . ?
C11 C14 H14B 109.5 . . ?
C11 C14 H14C 109.5 . . ?
H14A C14 H14B 109.5 . . ?
H14A C14 H14C 109.5 . . ?
H14B C14 H14C 109.5 . . ?
O2 C16 C17 106.8(8) . . ?
O2 C16 H16A 110.4 . . ?
O2 C16 H16B 110.4 . . ?
C17 C16 H16A 110.4 . . ?
C17 C16 H16B 110.4 . . ?
H16A C16 H16B 108.6 . . ?
C19 C20 H20 120.0 . . ?
C19 C20 C21 120.0(9) . . ?
C21 C20 H20 120.0 . . ?
C23 C24 H24 120.2 . . ?
C25 C24 C23 119.7(7) . . ?
C25 C24 H24 120.2 . . ?
C33 C36 H36A 109.5 . . ?
C33 C36 H36B 109.5 . . ?
C33 C36 H36C 109.5 . . ?
H36A C36 H36B 109.5 . . ?
H36A C36 H36C 109.5 . . ?
H36B C36 H36C 109.5 . . ?
C39 C44 Br2 119.7(6) . . ?
C43 C44 C39 122.1(8) . . ?
C43 C44 Br2 118.2(7) . . ?
C11 C15 H15A 109.5 . . ?
C11 C15 H15B 109.5 . . ?
C11 C15 H15C 109.5 . . ?
H15A C15 H15B 109.5 . . ?
H15A C15 H15C 109.5 . . ?
H15B C15 H15C 109.5 . . ?
C33 C37 H37A 109.5 . . ?
C33 C37 H37B 109.5 . . ?
C33 C37 H37C 109.5 . . ?
H37A C37 H37B 109.5 . . ?
H37A C37 H37C 109.5 . . ?
H37B C37 H37C 109.5 . . ?
C22 C21 H21 119.8 . . ?
C20 C21 C22 120.3(9) . . ?
C20 C21 H21 119.8 . . ?
C40 C41 H41 120.0 . . ?
C42 C41 C40 120.1(8) . . ?
C42 C41 H41 120.0 . . ?
C4 C3 H3 119.3 . . ?
C4 C3 C2 121.5(8) . . ?
C2 C3 H3 119.3 . . ?
C41 C42 H42 119.7 . . ?
C41 C42 C43 120.7(8) . . ?
C43 C42 H42 119.7 . . ?
C1 C2 H2 121.0 . . ?
C3 C2 C1 117.9(8) . . ?
C3 C2 H2 121.0 . . ?
C44 C43 C42 119.4(9) . . ?
C44 C43 H43 120.3 . . ?
C42 C43 H43 120.3 . . ?

loop_
_geom_bond_atom_site_label_1
_geom_bond_atom_site_label_2
_geom_bond_distance
_geom_bond_site_symmetry_2
_geom_bond_publ_flag
Br1 C22 1.873(9) . ?
O6 N6 1.397(6) . ?
O6 C38 1.449(9) . ?
O2 N3 1.394(7) . ?
O2 C16 1.452(9) . ?
O1 C12 1.233(8) . ?
O5 C34 1.223(8) . ?
N6 C29 1.350(8) . ?
N6 C30 1.386(8) . ?
N5 C29 1.340(8) . ?
N5 C31 1.356(8) . ?
N3 C7 1.375(8) . ?
N3 C8 1.374(8) . ?
N2 C7 1.354(9) . ?
N2 C9 1.364(8) . ?
C26 C29 1.485(9) . ?
C26 C28 1.406(9) . ?
C26 C25 1.376(9) . ?
C34 C30 1.453(9) . ?
C34 C35 1.521(9) . ?
N4 O7 1.202(9) . ?
N4 C23 1.487(10) . ?
N4 O8 1.184(9) . ?
C7 C4 1.473(10) . ?
C31 C30 1.385(9) . ?
C31 C32 1.501(9) . ?
C11 C10 1.578(11) . ?
C11 C13 1.537(9) . ?
C11 C14 1.523(11) . ?
C11 C15 1.535(10) . ?
C9 C8 1.385(9) . ?
C9 C10 1.503(10) . ?
N1 O3 1.197(10) . ?
N1 C1 1.471(10) . ?
N1 O4 1.199(10) . ?
C28 H28 0.9300 . ?
C28 C27 1.367(10) . ?
C6 H6 0.9300 . ?
C6 C4 1.384(9) . ?
C6 C5 1.384(10) . ?
C8 C12 1.450(9) . ?
C39 C38 1.484(10) . ?
C39 C40 1.377(10) . ?
C39 C44 1.409(11) . ?
C4 C3 1.369(11) . ?
C12 C13 1.497(9) . ?
C23 C27 1.371(10) . ?
C23 C24 1.374(10) . ?
C10 H10A 0.9700 . ?
C10 H10B 0.9700 . ?
C32 H32A 0.9700 . ?
C32 H32B 0.9700 . ?
C32 C33 1.542(10) . ?
C17 C18 1.406(11) . ?
C17 C22 1.393(10) . ?
C17 C16 1.484(12) . ?
C13 H13A 0.9700 . ?
C13 H13B 0.9700 . ?
C33 C35 1.556(10) . ?
C33 C36 1.517(12) . ?
C33 C37 1.540(10) . ?
C35 H35A 0.9700 . ?
C35 H35B 0.9700 . ?
C18 H18 0.9300 . ?
C18 C19 1.405(12) . ?
C5 H5 0.9300 . ?
C5 C1 1.350(11) . ?
C27 H27 0.9300 . ?
C25 H25 0.9300 . ?
C25 C24 1.359(11) . ?
C38 H38A 0.9700 . ?
C38 H38B 0.9700 . ?
C1 C2 1.385(11) . ?
C40 H40 0.9300 . ?
C40 C41 1.414(11) . ?
C19 H19 0.9300 . ?
C19 C20 1.341(12) . ?
C22 C21 1.402(14) . ?
C14 H14A 0.9600 . ?
C14 H14B 0.9600 . ?
C14 H14C 0.9600 . ?
C16 H16A 0.9700 . ?
C16 H16B 0.9700 . ?
C20 H20 0.9300 . ?
C20 C21 1.388(14) . ?
C24 H24 0.9300 . ?
C36 H36A 0.9600 . ?
C36 H36B 0.9600 . ?
C36 H36C 0.9600 . ?
C44 C43 1.372(12) . ?
C44 Br2 1.891(8) . ?
C15 H15A 0.9600 . ?
C15 H15B 0.9600 . ?
C15 H15C 0.9600 . ?
C37 H37A 0.9600 . ?
C37 H37B 0.9600 . ?
C37 H37C 0.9600 . ?
C21 H21 0.9300 . ?
C41 H41 0.9300 . ?
C41 C42 1.347(12) . ?
C3 H3 0.9300 . ?
C3 C2 1.379(11) . ?
C42 H42 0.9300 . ?
C42 C43 1.378(12) . ?
C2 H2 0.9300 . ?
C43 H43 0.9300 . ?

loop_
_geom_hbond_atom_site_label_D
_geom_hbond_atom_site_label_H
_geom_hbond_atom_site_label_A
_geom_hbond_distance_DH
_geom_hbond_distance_HA
_geom_hbond_distance_DA
_geom_hbond_angle_DHA
_geom_hbond_site_symmetry_A
_geom_hbond_publ_flag
C25 H25 O6 0.93 2.35 2.990(9) 125.7 . yes
C3 H3 O2 0.93 2.35 2.990(10) 125.5 . yes

loop_
_geom_torsion_atom_site_label_1
_geom_torsion_atom_site_label_2
_geom_torsion_atom_site_label_3
_geom_torsion_atom_site_label_4
_geom_torsion
_geom_torsion_site_symmetry_1
_geom_torsion_site_symmetry_2
_geom_torsion_site_symmetry_3
_geom_torsion_site_symmetry_4
_geom_torsion_publ_flag
Br1 C22 C21 C20 179.2(8) . . . . ?
O6 N6 C29 N5 174.9(6) . . . . ?
O6 N6 C29 C26 -7.6(12) . . . . ?
O6 N6 C30 C34 5.5(13) . . . . ?
O6 N6 C30 C31 -173.7(6) . . . . ?
O2 N3 C7 N2 -173.7(7) . . . . ?
O2 N3 C7 C4 9.0(12) . . . . ?
O2 N3 C8 C9 174.2(7) . . . . ?
O2 N3 C8 C12 -4.6(13) . . . . ?
O1 C12 C13 C11 149.6(8) . . . . ?
O5 C34 C30 N6 -1.3(14) . . . . ?
O5 C34 C30 C31 177.8(8) . . . . ?
O5 C34 C35 C33 -151.1(8) . . . . ?
N6 O6 C38 C39 172.3(5) . . . . ?
N5 C31 C30 N6 -1.7(9) . . . . ?
N5 C31 C30 C34 179.0(7) . . . . ?
N5 C31 C32 C33 158.1(8) . . . . ?
N3 O2 C16 C17 -172.7(5) . . . . ?
N3 C7 C4 C6 -172.5(8) . . . . ?
N3 C7 C4 C3 8.6(15) . . . . ?
N3 C8 C12 O1 1.8(14) . . . . ?
N3 C8 C12 C13 -176.7(8) . . . . ?
N2 C7 C4 C6 10.5(12) . . . . ?
N2 C7 C4 C3 -168.4(10) . . . . ?
N2 C9 C8 N3 -2.0(9) . . . . ?
N2 C9 C8 C12 176.9(7) . . . . ?
N2 C9 C10 C11 -154.1(8) . . . . ?
C26 C28 C27 C23 -1.0(13) . . . . ?
C26 C25 C24 C23 1.2(15) . . . . ?
C29 N6 C30 C34 179.9(8) . . . . ?
C29 N6 C30 C31 0.6(8) . . . . ?
C29 N5 C31 C30 2.0(9) . . . . ?
C29 N5 C31 C32 179.1(8) . . . . ?
C29 C26 C28 C27 -179.9(8) . . . . ?
C29 C26 C25 C24 179.7(9) . . . . ?
N4 C23 C27 C28 -180.0(9) . . . . ?
N4 C23 C24 C25 179.9(9) . . . . ?
C7 N3 C8 C9 1.8(9) . . . . ?
C7 N3 C8 C12 -177.0(8) . . . . ?
C7 N2 C9 C8 1.4(10) . . . . ?
C7 N2 C9 C10 -179.2(8) . . . . ?
C7 C4 C3 C2 178.0(10) . . . . ?
C31 N5 C29 N6 -1.6(9) . . . . ?
C31 N5 C29 C26 -179.2(7) . . . . ?
C31 C32 C33 C35 47.7(9) . . . . ?
C31 C32 C33 C36 -73.2(9) . . . . ?
C31 C32 C33 C37 165.9(8) . . . . ?
C30 N6 C29 N5 0.6(9) . . . . ?
C30 N6 C29 C26 178.1(7) . . . . ?
C30 C34 C35 C33 30.6(10) . . . . ?
C30 C31 C32 C33 -25.2(11) . . . . ?
C9 N2 C7 N3 -0.3(9) . . . . ?
C9 N2 C7 C4 177.2(7) . . . . ?
C9 C8 C12 O1 -176.8(8) . . . . ?
C9 C8 C12 C13 4.7(11) . . . . ?
N1 C1 C2 C3 -178.9(11) . . . . ?
C28 C26 C29 N6 -171.2(8) . . . . ?
C28 C26 C29 N5 6.1(11) . . . . ?
C28 C26 C25 C24 1.2(14) . . . . ?
C6 C4 C3 C2 -0.9(17) . . . . ?
C6 C5 C1 N1 178.4(8) . . . . ?
C6 C5 C1 C2 -2.2(15) . . . . ?
C8 N3 C7 N2 -1.0(9) . . . . ?
C8 N3 C7 C4 -178.3(8) . . . . ?
C8 C9 C10 C11 25.2(11) . . . . ?
C8 C12 C13 C11 -32.0(10) . . . . ?
O7 N4 C23 C27 -167.6(9) . . . . ?
O7 N4 C23 C24 9.0(14) . . . . ?
C39 C40 C41 C42 2.1(16) . . . . ?
C39 C44 C43 C42 1.1(19) . . . . ?
C4 C6 C5 C1 1.1(13) . . . . ?
C4 C3 C2 C1 -0.1(18) . . . . ?
O3 N1 C1 C5 -8.9(15) . . . . ?
O3 N1 C1 C2 171.7(11) . . . . ?
C10 C11 C13 C12 54.3(9) . . . . ?
C10 C9 C8 N3 178.6(8) . . . . ?
C10 C9 C8 C12 -2.5(13) . . . . ?
C32 C31 C30 N6 -178.8(7) . . . . ?
C32 C31 C30 C34 1.9(13) . . . . ?
C32 C33 C35 C34 -53.3(10) . . . . ?
C17 C18 C19 C20 1.6(15) . . . . ?
C17 C22 C21 C20 3.5(15) . . . . ?
C13 C11 C10 C9 -48.2(9) . . . . ?
C35 C34 C30 N6 176.9(8) . . . . ?
C35 C34 C30 C31 -4.0(11) . . . . ?
O8 N4 C23 C27 8.8(14) . . . . ?
O8 N4 C23 C24 -174.5(10) . . . . ?
C18 C17 C22 Br1 -177.4(6) . . . . ?
C18 C17 C22 C21 -1.9(13) . . . . ?
C18 C17 C16 O2 73.8(9) . . . . ?
C18 C19 C20 C21 0.0(16) . . . . ?
C5 C6 C4 C7 -178.6(8) . . . . ?
C5 C6 C4 C3 0.4(13) . . . . ?
C5 C1 C2 C3 1.7(17) . . . . ?
C27 C23 C24 C25 -3.6(15) . . . . ?
C25 C26 C29 N6 10.2(13) . . . . ?
C25 C26 C29 N5 -172.5(8) . . . . ?
C25 C26 C28 C27 -1.3(13) . . . . ?
C38 O6 N6 C29 107.5(8) . . . . ?
C38 O6 N6 C30 -79.1(8) . . . . ?
C38 C39 C40 C41 178.0(9) . . . . ?
C38 C39 C44 C43 -179.5(11) . . . . ?
C38 C39 C44 Br2 2.9(14) . . . . ?
C40 C39 C38 O6 -72.0(9) . . . . ?
C40 C39 C44 C43 -1.4(16) . . . . ?
C40 C39 C44 Br2 -178.9(7) . . . . ?
C40 C41 C42 C43 -2.4(18) . . . . ?
C19 C20 C21 C22 -2.5(16) . . . . ?
C22 C17 C18 C19 -0.6(13) . . . . ?
C22 C17 C16 O2 -104.4(9) . . . . ?
C14 C11 C10 C9 73.8(8) . . . . ?
C14 C11 C13 C12 -67.3(9) . . . . ?
C16 O2 N3 C7 -112.6(8) . . . . ?
C16 O2 N3 C8 75.9(9) . . . . ?
C16 C17 C18 C19 -179.0(8) . . . . ?
C16 C17 C22 Br1 0.8(13) . . . . ?
C16 C17 C22 C21 176.3(9) . . . . ?
C24 C23 C27 C28 3.5(14) . . . . ?
C36 C33 C35 C34 68.4(8) . . . . ?
C44 C39 C38 O6 106.1(10) . . . . ?
C44 C39 C40 C41 -0.3(14) . . . . ?
C15 C11 C10 C9 -166.6(6) . . . . ?
C15 C11 C13 C12 171.4(8) . . . . ?
C37 C33 C35 C34 -171.9(7) . . . . ?
C41 C42 C43 C44 0.8(19) . . . . ?
O4 N1 C1 C5 169.1(12) . . . . ?
O4 N1 C1 C2 -10.3(17) . . . . ?
Br2 C44 C43 C42 178.8(10) . . . . ?
